data_4111286
loop_
_publ_author_name
'Jian-Ming L\"u'
'Sergiy V. Rosokha'
'Ivan S. Neretin'
'Jay K. Kochi'

_publ_section_title
;
 Quinones as Electron Acceptors. X-Ray Structures, Spectral (EPR, UV-vis)
 Characteristics and Electron-Transfer Reactivities of Their Reduced Anion
 Radicals as Separated vs Contact Ion Pairs
;
_journal_name_full 'Journal of the American Chemical Society'
_journal_page_first 16708
_journal_page_last 16719
_journal_paper_doi 10.1021/ja066471o
_journal_volume 128
_journal_year 2006
_chemical_formula_moiety 'C18 H36 N2 Na O6, C6 Cl4 O2, C H2 Cl2'
_chemical_formula_sum 'C25 H38 Cl6 N2 Na O8'
_chemical_formula_weight 730.26
_chemical_name_common '[Crypt Na]+ pCA-'
_chemical_name_systematic
; 
 2,2,2-Cryptand sodium tetrachlorobenzoquinonide, dichloromethane solvate
;
_space_group_IT_number 14
_symmetry_cell_setting monoclinic
_symmetry_space_group_name_Hall '-P 2yn'
_symmetry_space_group_name_H-M 'P 1 21/n 1'
_atom_sites_solution_hydrogens geom
_atom_sites_solution_primary direct
_atom_sites_solution_secondary difmap
_audit_creation_method SHELXL-97
_cell_angle_alpha 90.00
_cell_angle_beta 90.431(4)
_cell_angle_gamma 90.00
_cell_formula_units_Z 4
_cell_length_a 15.960(2)
_cell_length_b 12.3063(19)
_cell_length_c 17.062(2)
_cell_measurement_reflns_used 148
_cell_measurement_temperature 173(2)
_cell_measurement_theta_max 20.72
_cell_measurement_theta_min 3.55
_cell_volume 3351.0(8)
_computing_cell_refinement 'SAINT V6.28 (BrukerAXS, 1997-2001)'
_computing_data_collection 'SMART V5.630 (BrukerAXS, 1997-2001)'
_computing_data_reduction 'SAINT & SADABS V2.06 (Sheldrick, 2000)'
_computing_molecular_graphics 'XP V5.06 (BrukerAXS, 1997-99)'
_computing_publication_material 'SHELXL-93, XCIF V5.05 (BrukerAXS, 1997-99)'
_computing_structure_refinement 'SHELXTL v. 6.12 (Sheldrick, 2001)'
_computing_structure_solution 'SHELXTL v. 6.12 (Sheldrick, 2001)'
_diffrn_ambient_temperature 173(2)
_diffrn_measured_fraction_theta_full 0.985
_diffrn_measured_fraction_theta_max 0.985
_diffrn_measurement_device 'Siemens SMART'
_diffrn_measurement_method
;
\w-scan, frame range 0.3 deg, hemisphere
;
_diffrn_radiation_monochromator graphite
_diffrn_radiation_source 'fine-focus sealed tube'
_diffrn_radiation_type MoK\a
_diffrn_radiation_wavelength 0.71073
_diffrn_reflns_av_R_equivalents 0.0705
_diffrn_reflns_av_sigmaI/netI 0.0782
_diffrn_reflns_limit_h_max 22
_diffrn_reflns_limit_h_min -22
_diffrn_reflns_limit_k_max 17
_diffrn_reflns_limit_k_min -17
_diffrn_reflns_limit_l_max 24
_diffrn_reflns_limit_l_min -23
_diffrn_reflns_number 50409
_diffrn_reflns_theta_full 30.53
_diffrn_reflns_theta_max 30.53
_diffrn_reflns_theta_min 1.74
_diffrn_standards_decay_% 0
_diffrn_standards_interval_count 0
_diffrn_standards_interval_time 0
_diffrn_standards_number none
_exptl_absorpt_coefficient_mu 0.572
_exptl_absorpt_correction_type none
_exptl_crystal_colour yellow
_exptl_crystal_density_diffrn 1.448
_exptl_crystal_description cube
_exptl_crystal_F_000 1516
_exptl_crystal_size_max 0.1
_exptl_crystal_size_mid 0.1
_exptl_crystal_size_min 0.1
_refine_diff_density_max 0.478
_refine_diff_density_min -0.367
_refine_diff_density_rms 0.055
_refine_ls_extinction_method none
_refine_ls_goodness_of_fit_ref 0.810
_refine_ls_hydrogen_treatment constr
_refine_ls_matrix_type full
_refine_ls_number_parameters 379
_refine_ls_number_reflns 10103
_refine_ls_number_restraints 0
_refine_ls_restrained_S_all 0.810
_refine_ls_R_factor_all 0.0935
_refine_ls_R_factor_gt 0.0435
_refine_ls_shift/su_max 0.006
_refine_ls_shift/su_mean 0.001
_refine_ls_structure_factor_coef Fsqd
_refine_ls_weighting_details 'calc w=1/[\s^2^(Fo^2^)+(0.0322P)^2^+0.0000P] where P=(Fo^2^+2Fc^2^)/3'
_refine_ls_weighting_scheme calc
_refine_ls_wR_factor_gt 0.0741
_refine_ls_wR_factor_ref 0.0837
_reflns_number_gt 5405
_reflns_number_total 10103
_reflns_threshold_expression >2sigma(I)
_cod_data_source_file ja066471osi20060907_103939.cif
_cod_data_source_block ros18
_cod_original_cell_volume 3350.9(8)
_cod_database_code 4111286

loop_
_symmetry_equiv_pos_as_xyz
'x, y, z'
'-x+1/2, y+1/2, -z+1/2'
'-x, -y, -z'
'x-1/2, -y-1/2, z-1/2'

loop_
_atom_site_label
_atom_site_type_symbol
_atom_site_fract_x
_atom_site_fract_y
_atom_site_fract_z
_atom_site_U_iso_or_equiv
_atom_site_adp_type
_atom_site_occupancy
_atom_site_symmetry_multiplicity
_atom_site_calc_flag
_atom_site_refinement_flags
Cl2 Cl -0.05902(3) 0.64613(4) 0.12096(3) 0.03731(12) Uani 1 1 d .
Cl3 Cl 0.13633(3) 0.62579(4) 0.10232(3) 0.04857(14) Uani 1 1 d .
Cl6 Cl -0.02553(3) 0.59984(5) 0.43237(3) 0.05417(15) Uani 1 1 d .
Cl5 Cl 0.17070(3) 0.57227(5) 0.41464(3) 0.05409(15) Uani 1 1 d .
Na1 Na 0.05922(4) 0.87897(5) 0.79188(4) 0.02848(16) Uani 1 1 d .
C1 C -0.03442(11) 0.61921(13) 0.27610(10) 0.0280(4) Uani 1 1 d .
C2 C 0.00611(10) 0.62439(13) 0.20078(10) 0.0262(4) Uani 1 1 d .
C3 C 0.09072(10) 0.61586(13) 0.19309(10) 0.0278(4) Uani 1 1 d .
C4 C 0.14724(11) 0.59852(13) 0.25880(10) 0.0297(4) Uani 1 1 d .
C5 C 0.10591(11) 0.59332(14) 0.33426(10) 0.0311(4) Uani 1 1 d .
C6 C 0.02170(11) 0.60387(13) 0.34211(10) 0.0298(4) Uani 1 1 d .
C7 C 0.84654(12) 0.95933(18) 0.60491(11) 0.0521(6) Uani 1 1 d .
H7A H 0.8941 0.9597 0.6425 0.063 Uiso 1 1 calc R
H7B H 0.7969 0.9303 0.6324 0.063 Uiso 1 1 calc R
C11 C 0.11994(11) 1.11516(14) 0.70017(12) 0.0380(5) Uani 1 1 d .
H11A H 0.1504 1.1542 0.6583 0.046 Uiso 1 1 calc R
H11B H 0.1164 1.1640 0.7462 0.046 Uiso 1 1 calc R
C12 C 0.03233(11) 1.08840(15) 0.67158(11) 0.0395(5) Uani 1 1 d .
H12A H 0.0033 1.1565 0.6566 0.047 Uiso 1 1 calc R
H12B H 0.0359 1.0421 0.6243 0.047 Uiso 1 1 calc R
C13 C -0.05476(12) 1.10432(14) 0.78464(12) 0.0425(5) Uani 1 1 d .
H13A H -0.0944 1.1533 0.7571 0.051 Uiso 1 1 calc R
H13B H -0.0120 1.1494 0.8116 0.051 Uiso 1 1 calc R
C14 C -0.10043(11) 1.03623(15) 0.84288(11) 0.0398(5) Uani 1 1 d .
H14A H -0.1314 1.0831 0.8798 0.048 Uiso 1 1 calc R
H14B H -0.1410 0.9881 0.8158 0.048 Uiso 1 1 calc R
C15 C -0.07390(12) 0.90205(15) 0.94174(11) 0.0406(5) Uani 1 1 d .
H15A H -0.1178 0.9414 0.9711 0.049 Uiso 1 1 calc R
H15B H -0.0294 0.8810 0.9795 0.049 Uiso 1 1 calc R
C16 C -0.11161(11) 0.80028(14) 0.90575(11) 0.0366(5) Uani 1 1 d .
H16A H -0.1355 0.7547 0.9478 0.044 Uiso 1 1 calc R
H16B H -0.1579 0.8212 0.8698 0.044 Uiso 1 1 calc R
C21 C 0.23528(11) 1.04424(15) 0.77722(11) 0.0360(4) Uani 1 1 d .
H21A H 0.2619 1.1131 0.7606 0.043 Uiso 1 1 calc R
H21B H 0.2784 0.9864 0.7757 0.043 Uiso 1 1 calc R
C22 C 0.20378(12) 1.05631(15) 0.86038(11) 0.0408(5) Uani 1 1 d .
H22A H 0.2513 1.0763 0.8951 0.049 Uiso 1 1 calc R
H22B H 0.1624 1.1161 0.8621 0.049 Uiso 1 1 calc R
C23 C 0.22486(11) 0.87931(15) 0.91423(11) 0.0388(5) Uani 1 1 d .
H23A H 0.2574 0.9063 0.9598 0.047 Uiso 1 1 calc R
H23B H 0.2643 0.8624 0.8714 0.047 Uiso 1 1 calc R
C24 C 0.17659(11) 0.78008(15) 0.93620(10) 0.0373(5) Uani 1 1 d .
H24A H 0.2149 0.7242 0.9579 0.045 Uiso 1 1 calc R
H24B H 0.1346 0.7982 0.9766 0.045 Uiso 1 1 calc R
C25 C 0.08726(11) 0.64475(14) 0.88069(11) 0.0362(4) Uani 1 1 d .
H25A H 0.1183 0.5960 0.9168 0.043 Uiso 1 1 calc R
H25B H 0.0795 0.6059 0.8304 0.043 Uiso 1 1 calc R
C26 C 0.00219(11) 0.66958(14) 0.91505(11) 0.0356(4) Uani 1 1 d .
H26A H -0.0274 0.6005 0.9258 0.043 Uiso 1 1 calc R
H26B H 0.0098 0.7083 0.9655 0.043 Uiso 1 1 calc R
C31 C 0.19937(11) 0.96157(14) 0.65221(11) 0.0362(4) Uani 1 1 d .
H31A H 0.2533 0.9952 0.6372 0.043 Uiso 1 1 calc R
H31B H 0.1594 0.9718 0.6081 0.043 Uiso 1 1 calc R
C32 C 0.21260(11) 0.84103(14) 0.66568(11) 0.0351(4) Uani 1 1 d .
H32A H 0.2371 0.8084 0.6180 0.042 Uiso 1 1 calc R
H32B H 0.2531 0.8308 0.7093 0.042 Uiso 1 1 calc R
C33 C 0.08578(11) 0.75999(15) 0.61727(10) 0.0346(4) Uani 1 1 d .
H33A H 0.1170 0.7124 0.5809 0.042 Uiso 1 1 calc R
H33B H 0.0697 0.8271 0.5890 0.042 Uiso 1 1 calc R
C34 C 0.00940(11) 0.70276(14) 0.64667(11) 0.0353(4) Uani 1 1 d .
H34A H -0.0260 0.6784 0.6021 0.042 Uiso 1 1 calc R
H34B H 0.0257 0.6383 0.6780 0.042 Uiso 1 1 calc R
C35 C -0.10955(10) 0.73329(14) 0.72797(10) 0.0346(4) Uani 1 1 d .
H35A H -0.1372 0.6849 0.6893 0.042 Uiso 1 1 calc R
H35B H -0.1490 0.7928 0.7406 0.042 Uiso 1 1 calc R
C36 C -0.08996(11) 0.66954(14) 0.80166(10) 0.0342(4) Uani 1 1 d .
H36A H -0.1426 0.6390 0.8227 0.041 Uiso 1 1 calc R
H36B H -0.0526 0.6081 0.7884 0.041 Uiso 1 1 calc R
O1 O -0.11185(7) 0.62890(10) 0.28339(7) 0.0390(3) Uani 1 1 d .
O4 O 0.22458(7) 0.58914(11) 0.25128(7) 0.0440(3) Uani 1 1 d .
O11 O -0.01559(7) 1.03334(9) 0.72980(7) 0.0342(3) Uani 1 1 d .
O12 O -0.03927(7) 0.97299(10) 0.88416(7) 0.0361(3) Uani 1 1 d .
O21 O 0.16586(7) 0.95932(10) 0.88921(7) 0.0350(3) Uani 1 1 d .
O22 O 0.13586(7) 0.73998(9) 0.86756(7) 0.0328(3) Uani 1 1 d .
O31 O 0.13631(7) 0.78577(9) 0.68392(7) 0.0306(3) Uani 1 1 d .
O32 O -0.03564(7) 0.77821(9) 0.69418(7) 0.0309(3) Uani 1 1 d .
N1 N 0.16690(9) 1.01688(11) 0.72202(8) 0.0311(3) Uani 1 1 d .
N2 N -0.04957(8) 0.73650(11) 0.86224(8) 0.0299(3) Uani 1 1 d .
Cl8 Cl 0.87063(4) 0.87411(5) 0.52584(3) 0.07231(19) Uani 1 1 d .
Cl7 Cl 0.82571(4) 1.09385(6) 0.57424(4) 0.0796(2) Uani 1 1 d .

loop_
_atom_site_aniso_label
_atom_site_aniso_U_11
_atom_site_aniso_U_22
_atom_site_aniso_U_33
_atom_site_aniso_U_23
_atom_site_aniso_U_13
_atom_site_aniso_U_12
Cl2 0.0352(3) 0.0415(3) 0.0351(3) 0.0026(2) -0.0073(2) 0.0014(2)
Cl3 0.0383(3) 0.0743(4) 0.0333(3) 0.0149(3) 0.0092(2) 0.0047(3)
Cl6 0.0500(3) 0.0797(4) 0.0329(3) 0.0093(3) 0.0132(2) 0.0107(3)
Cl5 0.0430(3) 0.0831(4) 0.0361(3) 0.0110(3) -0.0084(2) 0.0074(3)
Na1 0.0295(4) 0.0255(4) 0.0305(4) 0.0001(3) 0.0007(3) -0.0002(3)
C1 0.0283(10) 0.0191(9) 0.0366(10) 0.0005(8) 0.0027(8) -0.0011(7)
C2 0.0287(9) 0.0199(9) 0.0300(10) 0.0012(7) -0.0031(8) -0.0006(7)
C3 0.0309(10) 0.0245(9) 0.0281(10) 0.0039(7) 0.0038(8) -0.0008(8)
C4 0.0289(10) 0.0250(10) 0.0354(10) 0.0029(8) 0.0014(8) -0.0011(8)
C5 0.0326(10) 0.0308(10) 0.0298(10) 0.0048(8) -0.0039(8) 0.0018(8)
C6 0.0348(10) 0.0271(10) 0.0274(10) 0.0028(8) 0.0063(8) 0.0004(8)
C7 0.0394(12) 0.0754(16) 0.0413(12) 0.0173(12) -0.0033(10) -0.0109(11)
C11 0.0386(11) 0.0254(10) 0.0500(12) 0.0090(9) 0.0027(9) -0.0020(8)
C12 0.0406(12) 0.0300(10) 0.0481(12) 0.0104(9) -0.0016(9) 0.0017(9)
C13 0.0420(12) 0.0250(10) 0.0606(14) -0.0054(10) -0.0010(10) 0.0061(9)
C14 0.0331(11) 0.0351(11) 0.0513(13) -0.0090(10) 0.0036(9) 0.0068(9)
C15 0.0428(12) 0.0465(12) 0.0327(11) -0.0064(9) 0.0097(9) 0.0042(10)
C16 0.0326(10) 0.0397(11) 0.0374(11) -0.0019(9) 0.0092(9) -0.0012(9)
C21 0.0308(10) 0.0296(10) 0.0475(12) 0.0015(9) -0.0011(9) -0.0067(8)
C22 0.0390(11) 0.0360(11) 0.0475(12) -0.0077(10) -0.0045(9) -0.0049(9)
C23 0.0322(10) 0.0512(13) 0.0330(11) 0.0036(9) -0.0043(8) -0.0005(9)
C24 0.0337(11) 0.0485(12) 0.0297(10) 0.0071(9) -0.0026(8) 0.0012(9)
C25 0.0404(11) 0.0302(10) 0.0381(11) 0.0056(9) -0.0008(9) 0.0017(9)
C26 0.0376(11) 0.0342(11) 0.0352(11) 0.0074(9) 0.0026(9) -0.0032(9)
C31 0.0340(11) 0.0357(11) 0.0388(11) 0.0054(9) 0.0052(9) -0.0061(9)
C32 0.0271(10) 0.0371(11) 0.0410(11) -0.0039(9) 0.0018(8) -0.0008(8)
C33 0.0370(11) 0.0379(11) 0.0290(10) -0.0053(8) 0.0006(8) -0.0010(9)
C34 0.0366(11) 0.0345(11) 0.0349(11) -0.0118(9) 0.0001(8) -0.0026(9)
C35 0.0277(10) 0.0361(11) 0.0401(11) -0.0059(9) 0.0007(8) -0.0036(8)
C36 0.0331(10) 0.0291(10) 0.0404(11) -0.0015(9) 0.0048(9) -0.0066(8)
O1 0.0256(7) 0.0444(8) 0.0471(8) 0.0020(6) 0.0042(6) 0.0031(6)
O4 0.0243(7) 0.0626(9) 0.0451(8) 0.0073(7) 0.0019(6) 0.0033(6)
O11 0.0347(7) 0.0233(6) 0.0448(8) 0.0003(6) 0.0018(6) 0.0001(5)
O12 0.0324(7) 0.0347(7) 0.0413(8) -0.0051(6) 0.0008(6) 0.0006(6)
O21 0.0297(7) 0.0358(7) 0.0395(7) -0.0013(6) 0.0017(6) -0.0018(6)
O22 0.0338(7) 0.0357(7) 0.0290(7) 0.0048(6) 0.0000(5) -0.0020(6)
O31 0.0311(7) 0.0310(7) 0.0297(7) 0.0002(5) -0.0022(5) -0.0034(5)
O32 0.0331(7) 0.0279(7) 0.0318(7) -0.0035(5) 0.0030(5) -0.0017(5)
N1 0.0310(8) 0.0243(8) 0.0381(9) 0.0030(7) -0.0006(7) -0.0010(7)
N2 0.0293(8) 0.0290(8) 0.0314(8) -0.0012(7) 0.0025(7) -0.0005(7)
Cl8 0.0864(5) 0.0903(5) 0.0401(3) 0.0056(3) -0.0139(3) 0.0034(4)
Cl7 0.0818(5) 0.0856(5) 0.0713(5) 0.0213(4) -0.0020(4) 0.0145(4)

loop_
_atom_type_symbol
_atom_type_description
_atom_type_scat_dispersion_real
_atom_type_scat_dispersion_imag
_atom_type_scat_source
C C 0.0033 0.0016 'International Tables Vol C Tables 4.2.6.8 and 6.1.1.4'
H H 0.0000 0.0000 'International Tables Vol C Tables 4.2.6.8 and 6.1.1.4'
N N 0.0061 0.0033 'International Tables Vol C Tables 4.2.6.8 and 6.1.1.4'
O O 0.0106 0.0060 'International Tables Vol C Tables 4.2.6.8 and 6.1.1.4'
Na Na 0.0362 0.0249 'International Tables Vol C Tables 4.2.6.8 and 6.1.1.4'
Cl Cl 0.1484 0.1585 'International Tables Vol C Tables 4.2.6.8 and 6.1.1.4'

loop_
_geom_angle_atom_site_label_1
_geom_angle_atom_site_label_2
_geom_angle_atom_site_label_3
_geom_angle
O22 Na1 O11 173.03(5)
O22 Na1 O31 79.78(4)
O11 Na1 O31 105.96(5)
O22 Na1 O12 107.55(5)
O11 Na1 O12 67.26(4)
O31 Na1 O12 170.12(5)
O22 Na1 O32 107.07(4)
O11 Na1 O32 79.19(4)
O31 Na1 O32 65.83(4)
O12 Na1 O32 105.12(4)
O22 Na1 O21 66.68(4)
O11 Na1 O21 107.24(4)
O31 Na1 O21 109.00(4)
O12 Na1 O21 80.35(4)
O32 Na1 O21 172.99(5)
O22 Na1 N1 110.66(5)
O11 Na1 N1 68.62(4)
O31 Na1 N1 69.19(4)
O12 Na1 N1 112.97(5)
O32 Na1 N1 113.07(5)
O21 Na1 N1 67.80(4)
O22 Na1 N2 68.96(4)
O11 Na1 N2 111.82(5)
O31 Na1 N2 110.17(5)
O12 Na1 N2 67.69(4)
O32 Na1 N2 66.65(4)
O21 Na1 N2 112.39(5)
N1 Na1 N2 179.34(5)
O1 C1 C2 122.32(16)
O1 C1 C6 122.86(16)
C2 C1 C6 114.82(15)
C3 C2 C1 122.24(16)
C3 C2 Cl2 121.81(14)
C1 C2 Cl2 115.93(12)
C2 C3 C4 123.27(16)
C2 C3 Cl3 120.53(14)
C4 C3 Cl3 116.21(13)
O4 C4 C3 123.00(16)
O4 C4 C5 122.92(16)
C3 C4 C5 114.08(15)
C6 C5 C4 122.65(16)
C6 C5 Cl5 121.47(14)
C4 C5 Cl5 115.87(13)
C5 C6 C1 122.92(16)
C5 C6 Cl6 121.75(14)
C1 C6 Cl6 115.34(13)
Cl8 C7 Cl7 111.98(11)
Cl8 C7 H7A 109.2
Cl7 C7 H7A 109.2
Cl8 C7 H7B 109.2
Cl7 C7 H7B 109.2
H7A C7 H7B 107.9
N1 C11 C12 111.76(14)
N1 C11 H11A 109.3
C12 C11 H11A 109.3
N1 C11 H11B 109.3
C12 C11 H11B 109.3
H11A C11 H11B 107.9
O11 C12 C11 112.15(15)
O11 C12 H12A 109.2
C11 C12 H12A 109.2
O11 C12 H12B 109.2
C11 C12 H12B 109.2
H12A C12 H12B 107.9
O11 C13 C14 108.12(14)
O11 C13 H13A 110.1
C14 C13 H13A 110.1
O11 C13 H13B 110.1
C14 C13 H13B 110.1
H13A C13 H13B 108.4
O12 C14 C13 107.36(15)
O12 C14 H14A 110.2
C13 C14 H14A 110.2
O12 C14 H14B 110.2
C13 C14 H14B 110.2
H14A C14 H14B 108.5
O12 C15 C16 112.36(15)
O12 C15 H15A 109.1
C16 C15 H15A 109.1
O12 C15 H15B 109.1
C16 C15 H15B 109.1
H15A C15 H15B 107.9
N2 C16 C15 112.26(14)
N2 C16 H16A 109.2
C15 C16 H16A 109.2
N2 C16 H16B 109.2
C15 C16 H16B 109.2
H16A C16 H16B 107.9
N1 C21 C22 111.77(14)
N1 C21 H21A 109.3
C22 C21 H21A 109.3
N1 C21 H21B 109.3
C22 C21 H21B 109.3
H21A C21 H21B 107.9
O21 C22 C21 112.64(15)
O21 C22 H22A 109.1
C21 C22 H22A 109.1
O21 C22 H22B 109.1
C21 C22 H22B 109.1
H22A C22 H22B 107.8
O21 C23 C24 107.40(14)
O21 C23 H23A 110.2
C24 C23 H23A 110.2
O21 C23 H23B 110.2
C24 C23 H23B 110.2
H23A C23 H23B 108.5
O22 C24 C23 108.08(14)
O22 C24 H24A 110.1
C23 C24 H24A 110.1
O22 C24 H24B 110.1
C23 C24 H24B 110.1
H24A C24 H24B 108.4
O22 C25 C26 112.70(14)
O22 C25 H25A 109.1
C26 C25 H25A 109.1
O22 C25 H25B 109.1
C26 C25 H25B 109.1
H25A C25 H25B 107.8
N2 C26 C25 112.15(14)
N2 C26 H26A 109.2
C25 C26 H26A 109.2
N2 C26 H26B 109.2
C25 C26 H26B 109.2
H26A C26 H26B 107.9
N1 C31 C32 112.33(14)
N1 C31 H31A 109.1
C32 C31 H31A 109.1
N1 C31 H31B 109.1
C32 C31 H31B 109.1
H31A C31 H31B 107.9
O31 C32 C31 112.36(14)
O31 C32 H32A 109.1
C31 C32 H32A 109.1
O31 C32 H32B 109.1
C31 C32 H32B 109.1
H32A C32 H32B 107.9
O31 C33 C34 107.14(14)
O31 C33 H33A 110.3
C34 C33 H33A 110.3
O31 C33 H33B 110.3
C34 C33 H33B 110.3
H33A C33 H33B 108.5
O32 C34 C33 107.36(14)
O32 C34 H34A 110.2
C33 C34 H34A 110.2
O32 C34 H34B 110.2
C33 C34 H34B 110.2
H34A C34 H34B 108.5
O32 C35 C36 111.73(14)
O32 C35 H35A 109.3
C36 C35 H35A 109.3
O32 C35 H35B 109.3
C36 C35 H35B 109.3
H35A C35 H35B 107.9
N2 C36 C35 112.41(14)
N2 C36 H36A 109.1
C35 C36 H36A 109.1
N2 C36 H36B 109.1
C35 C36 H36B 109.1
H36A C36 H36B 107.9
C13 O11 C12 113.88(13)
C13 O11 Na1 113.64(10)
C12 O11 Na1 113.71(10)
C15 O12 C14 113.90(14)
C15 O12 Na1 113.34(10)
C14 O12 Na1 111.69(10)
C23 O21 C22 113.57(13)
C23 O21 Na1 111.16(10)
C22 O21 Na1 112.33(10)
C24 O22 C25 113.69(13)
C24 O22 Na1 114.36(10)
C25 O22 Na1 112.65(10)
C33 O31 C32 114.18(13)
C33 O31 Na1 114.28(9)
C32 O31 Na1 111.49(9)
C35 O32 C34 113.43(12)
C35 O32 Na1 114.23(10)
C34 O32 Na1 112.70(10)
C31 N1 C11 110.96(14)
C31 N1 C21 111.07(14)
C11 N1 C21 110.34(14)
C31 N1 Na1 107.23(10)
C11 N1 Na1 107.72(10)
C21 N1 Na1 109.39(10)
C36 N2 C16 111.21(14)
C36 N2 C26 111.05(14)
C16 N2 C26 111.55(14)
C36 N2 Na1 109.03(10)
C16 N2 Na1 108.06(10)
C26 N2 Na1 105.73(10)

loop_
_geom_bond_atom_site_label_1
_geom_bond_atom_site_label_2
_geom_bond_distance
Cl2 C2 1.7278(17)
Cl3 C3 1.7205(17)
Cl6 C6 1.7203(17)
Cl5 C5 1.7307(18)
Na1 O22 2.4628(13)
Na1 O11 2.4774(13)
Na1 O31 2.5013(13)
Na1 O12 2.5151(13)
Na1 O32 2.5632(13)
Na1 O21 2.5670(13)
Na1 N1 2.6991(15)
Na1 N2 2.7497(15)
C1 O1 1.2487(19)
C1 C2 1.444(2)
C1 C6 1.446(2)
C2 C3 1.362(2)
C3 C4 1.450(2)
C4 O4 1.2473(19)
C4 C5 1.452(2)
C5 C6 1.358(2)
C7 Cl8 1.754(2)
C7 Cl7 1.767(2)
C7 H7A 0.9900
C7 H7B 0.9900
C11 N1 1.470(2)
C11 C12 1.514(2)
C11 H11A 0.9900
C11 H11B 0.9900
C12 O11 1.429(2)
C12 H12A 0.9900
C12 H12B 0.9900
C13 O11 1.428(2)
C13 C14 1.494(3)
C13 H13A 0.9900
C13 H13B 0.9900
C14 O12 1.430(2)
C14 H14A 0.9900
C14 H14B 0.9900
C15 O12 1.429(2)
C15 C16 1.517(2)
C15 H15A 0.9900
C15 H15B 0.9900
C16 N2 1.469(2)
C16 H16A 0.9900
C16 H16B 0.9900
C21 N1 1.475(2)
C21 C22 1.516(2)
C21 H21A 0.9900
C21 H21B 0.9900
C22 O21 1.427(2)
C22 H22A 0.9900
C22 H22B 0.9900
C23 O21 1.426(2)
C23 C24 1.493(2)
C23 H23A 0.9900
C23 H23B 0.9900
C24 O22 1.423(2)
C24 H24A 0.9900
C24 H24B 0.9900
C25 O22 1.424(2)
C25 C26 1.514(2)
C25 H25A 0.9900
C25 H25B 0.9900
C26 N2 1.470(2)
C26 H26A 0.9900
C26 H26B 0.9900
C31 N1 1.470(2)
C31 C32 1.516(2)
C31 H31A 0.9900
C31 H31B 0.9900
C32 O31 1.4309(19)
C32 H32A 0.9900
C32 H32B 0.9900
C33 O31 1.4248(19)
C33 C34 1.498(2)
C33 H33A 0.9900
C33 H33B 0.9900
C34 O32 1.4299(19)
C34 H34A 0.9900
C34 H34B 0.9900
C35 O32 1.4281(19)
C35 C36 1.513(2)
C35 H35A 0.9900
C35 H35B 0.9900
C36 N2 1.467(2)
C36 H36A 0.9900
C36 H36B 0.9900
